data_7706151
loop_
_publ_author_name
'Guo, Yuan-Yuan'
'Yang, Lin-Jie'
'McNulty, Jason A.'
'Slawin, Alexandra M. Z.'
'Lightfoot, Philip'

_publ_section_title
;
 Structural variations in (001)-oriented layered lead halide perovskites,
 templated by 1,2,4-triazolium.
;
_journal_issue 47
_journal_name_full 'Dalton transactions (Cambridge, England : 2003)'
_journal_page_first 17274
_journal_page_last 17280
_journal_paper_doi 10.1039/d0dt02936j
_journal_volume 49
_journal_year 2020
_chemical_formula_moiety 'Cl12 Pb3, 6(C2 H4 N3)'
_chemical_formula_sum 'C4 H8 Cl4 N6 Pb'
_chemical_formula_weight 489.15
_space_group_crystal_system orthorhombic
_space_group_IT_number 19
_space_group_name_Hall 'P 2ac 2ab'
_space_group_name_H-M_alt 'P 21 21 21'
_atom_sites_solution_hydrogens geom
_audit_creation_method SHELXL-2018/3
_audit_update_record
;
2020-08-20 deposited with the CCDC.	2020-11-17 downloaded from the CCDC.
;
_cell_angle_alpha 90
_cell_angle_beta 90
_cell_angle_gamma 90
_cell_formula_units_Z 12
_cell_length_a 8.321(5)
_cell_length_b 21.465(12)
_cell_length_c 22.084(10)
_cell_measurement_reflns_used 10371
_cell_measurement_temperature 125(2)
_cell_measurement_theta_max 27.4
_cell_measurement_theta_min 3
_cell_volume 3944(4)
_computing_molecular_graphics 'Ortep for Windows (Farrugia, 2012)'
_computing_publication_material 'WinGX publication routines (Farrugia, 2012)'
_computing_structure_refinement 'SHELXL-2018/3 (Sheldrick, 2018)'
_diffrn_ambient_temperature 125(2)
_diffrn_measured_fraction_theta_full 0.996
_diffrn_measured_fraction_theta_max 0.996
_diffrn_measurement_device_type
;
Rigaku Pilatus 200K
;
_diffrn_radiation_type MoK\a
_diffrn_radiation_wavelength 0.71075
_diffrn_reflns_av_R_equivalents 0.0895
_diffrn_reflns_av_unetI/netI 0.0531
_diffrn_reflns_Laue_measured_fraction_full 0.996
_diffrn_reflns_Laue_measured_fraction_max 0.996
_diffrn_reflns_limit_h_max 9
_diffrn_reflns_limit_h_min -9
_diffrn_reflns_limit_k_max 25
_diffrn_reflns_limit_k_min -25
_diffrn_reflns_limit_l_max 26
_diffrn_reflns_limit_l_min -25
_diffrn_reflns_number 49442
_diffrn_reflns_point_group_measured_fraction_full 0.996
_diffrn_reflns_point_group_measured_fraction_max 0.996
_diffrn_reflns_theta_full 24.999
_diffrn_reflns_theta_max 24.998
_diffrn_reflns_theta_min 2.616
_diffrn_source 'Rotating Anode'
_exptl_absorpt_coefficient_mu 13.623
_exptl_absorpt_correction_T_max 1
_exptl_absorpt_correction_T_min 0.255
_exptl_absorpt_correction_type multi-scan
_exptl_absorpt_process_details 'REQAB (Rigaku, 1998)'
_exptl_crystal_colour Colorless
_exptl_crystal_density_diffrn 2.471
_exptl_crystal_density_method 'not measured'
_exptl_crystal_description Platelet
_exptl_crystal_F_000 2688
_exptl_crystal_size_max 0.15
_exptl_crystal_size_mid 0.1
_exptl_crystal_size_min 0.01
_refine_diff_density_max 1.255
_refine_diff_density_min -3.435
_refine_diff_density_rms 0.239
_refine_ls_abs_structure_details
;
 Flack x determined using 1804 quotients [(I+)-(I-)]/[(I+)+(I-)]
 (Parsons, Flack and Wagner, Acta Cryst. B69 (2013) 249-259).
;
_refine_ls_abs_structure_Flack 0.44(3)
_refine_ls_extinction_method none
_refine_ls_goodness_of_fit_ref 0.868
_refine_ls_hydrogen_treatment constr
_refine_ls_matrix_type full
_refine_ls_number_parameters 406
_refine_ls_number_reflns 6913
_refine_ls_number_restraints 0
_refine_ls_restrained_S_all 0.868
_refine_ls_R_factor_all 0.0454
_refine_ls_R_factor_gt 0.0339
_refine_ls_shift/su_max 0.001
_refine_ls_shift/su_mean 0.000
_refine_ls_structure_factor_coef Fsqd
_refine_ls_weighting_details 'w=1/[\s^2^(Fo^2^)+(0.0290P)^2^] where P=(Fo^2^+2Fc^2^)/3'
_refine_ls_weighting_scheme calc
_refine_ls_wR_factor_gt 0.0692
_refine_ls_wR_factor_ref 0.0717
_reflns_Friedel_coverage 0.770
_reflns_Friedel_fraction_full 0.995
_reflns_Friedel_fraction_max 0.995
_reflns_number_gt 4720
_reflns_number_total 6913
_reflns_threshold_expression 'I > 2\s(I)'
_cod_data_source_file d0dt02936j3.cif
_cod_data_source_block T2PbCl4_125K
_cod_depositor_comments
;
The following automatic conversions were performed:

data item '_exptl_absorpt_correction_type' value 'Multi-scan' was
changed to 'multi-scan' in accordance with the
/home/data/users/saulius/crontab/automatic-downloads/rss-feeds/RSC/lib/dictionaries/cif_core.dic
dictionary named 'cif_core.dic' version 2.4.2 last updated on
2011-04-26.

Automatic conversion script
Id: cif_fix_values 7556 2019-12-06 15:28:31Z antanas 
;
_cod_database_code 7706151
_shelx_shelxl_version_number 2018/3
_shelx_space_group_comment
;
The symmetry employed for this shelxl refinement is uniquely defined
by the following loop, which should always be used as a source of
symmetry information in preference to the above space-group names.
They are only intended as comments.
;

loop_
_space_group_symop_operation_xyz
'x, y, z'
'-x+1/2, -y, z+1/2'
'-x, y+1/2, -z+1/2'
'x+1/2, -y+1/2, -z'

loop_
_atom_site_label
_atom_site_type_symbol
_atom_site_fract_x
_atom_site_fract_y
_atom_site_fract_z
_atom_site_U_iso_or_equiv
_atom_site_adp_type
_atom_site_occupancy
_atom_site_site_symmetry_order
_atom_site_calc_flag
_atom_site_refinement_flags_posn
_atom_site_refinement_flags_adp
_atom_site_refinement_flags_occupancy
_atom_site_disorder_assembly
_atom_site_disorder_group
Pb1 Pb 0.50728(13) 0.48629(3) 0.62831(3) 0.01518(15) Uani 1 1 d . . . . .
Pb2 Pb -0.00732(15) 0.48880(3) 0.79510(3) 0.01912(18) Uani 1 1 d . . . . .
Pb3 Pb 0.99162(15) 0.49686(3) 0.46164(3) 0.0249(2) Uani 1 1 d . . . . .
Cl1 Cl 0.5145(6) 0.6204(2) 0.6297(2) 0.0280(11) Uani 1 1 d . . . . .
Cl2 Cl 0.5178(6) 0.3538(2) 0.6291(3) 0.0368(13) Uani 1 1 d . . . . .
Cl3 Cl 0.6829(6) 0.4860(3) 0.7373(3) 0.0333(12) Uani 1 1 d . . . . .
Cl4 Cl 0.2364(7) 0.4846(2) 0.7028(2) 0.0262(12) Uani 1 1 d . . . . .
Cl5 Cl 1.2638(7) 0.4890(3) 0.5354(3) 0.0348(12) Uani 1 1 d . . . . .
Cl6 Cl 0.8180(6) 0.4863(3) 0.5705(3) 0.0327(12) Uani 1 1 d . . . . .
Cl7 Cl -0.0150(6) 0.6226(2) 0.7887(2) 0.0289(11) Uani 1 1 d . . . . .
Cl8 Cl -0.0162(7) 0.3560(2) 0.8048(2) 0.0318(11) Uani 1 1 d . . . . .
Cl9 Cl 0.2647(7) 0.4944(3) 0.8697(3) 0.0417(14) Uani 1 1 d . . . . .
Cl10 Cl -0.1822(7) 0.4992(3) 0.9036(3) 0.0460(15) Uani 1 1 d . . . . .
Cl11 Cl 0.9845(6) 0.3645(2) 0.4538(2) 0.0324(11) Uani 1 1 d . . . . .
Cl12 Cl 0.9832(6) 0.6310(2) 0.4708(2) 0.0321(11) Uani 1 1 d . . . . .
N1 N 0.894(2) 0.6339(8) 0.6308(9) 0.030(4) Uani 1 1 d . . . . .
H1 H 0.802969 0.615530 0.627058 0.036 Uiso 1 1 calc R U . . .
N2 N 0.910(2) 0.6968(8) 0.6413(9) 0.040(5) Uani 1 1 d . . . . .
N3 N 1.145(2) 0.6484(9) 0.6359(9) 0.035(5) Uani 1 1 d . . . . .
H2 H 1.247918 0.643320 0.635572 0.042 Uiso 1 1 calc R U . . .
C1 C 1.066(2) 0.7036(10) 0.6458(10) 0.031(5) Uani 1 1 d . . . . .
H3 H 1.116511 0.741169 0.654574 0.038 Uiso 1 1 calc R U . . .
C2 C 1.035(2) 0.6039(10) 0.6270(10) 0.032(5) Uani 1 1 d . . . . .
H4 H 1.052906 0.561795 0.619766 0.039 Uiso 1 1 calc R U . . .
N4 N -0.101(2) 0.3426(9) 0.6316(9) 0.038(5) Uani 1 1 d . . . . .
H5 H -0.190057 0.360728 0.622783 0.046 Uiso 1 1 calc R U . . .
N5 N -0.089(2) 0.2821(8) 0.6574(9) 0.033(4) Uani 1 1 d . . . . .
N6 N 0.150(2) 0.3258(8) 0.6432(8) 0.031(4) Uani 1 1 d . . . . .
H6 H 0.252403 0.330334 0.642825 0.037 Uiso 1 1 calc R U . . .
C3 C 0.065(2) 0.2766(10) 0.6638(11) 0.032(5) Uani 1 1 d . . . . .
H7 H 0.112837 0.241761 0.681163 0.039 Uiso 1 1 calc R U . . .
C4 C 0.037(3) 0.3665(11) 0.6233(11) 0.039(6) Uani 1 1 d . . . . .
H8 H 0.057740 0.405334 0.606347 0.046 Uiso 1 1 calc R U . . .
N7 N 0.603(2) 0.6364(8) 0.7906(8) 0.028(4) Uani 1 1 d . . . . .
H9 H 0.693762 0.618564 0.784136 0.034 Uiso 1 1 calc R U . . .
N8 N 0.587(2) 0.6986(9) 0.8052(8) 0.033(5) Uani 1 1 d . . . . .
N9 N 0.353(2) 0.6510(9) 0.7991(8) 0.030(4) Uani 1 1 d . . . . .
H10 H 0.250990 0.645776 0.799799 0.036 Uiso 1 1 calc R U . . .
C5 C 0.434(3) 0.7040(10) 0.8092(11) 0.039(6) Uani 1 1 d . . . . .
H11 H 0.383408 0.741473 0.818199 0.047 Uiso 1 1 calc R U . . .
C6 C 0.466(2) 0.6078(9) 0.7876(9) 0.028(5) Uani 1 1 d . . . . .
H12 H 0.449587 0.565846 0.779251 0.034 Uiso 1 1 calc R U . . .
N10 N 0.602(2) 0.3424(9) 0.8064(9) 0.034(5) Uani 1 1 d . . . . .
H13 H 0.692560 0.359770 0.797715 0.040 Uiso 1 1 calc R U . . .
N11 N 0.589(2) 0.2854(9) 0.8284(10) 0.038(5) Uani 1 1 d . . . . .
N12 N 0.353(2) 0.3293(8) 0.8160(8) 0.033(4) Uani 1 1 d . . . . .
H14 H 0.250311 0.334413 0.815810 0.040 Uiso 1 1 calc R U . . .
C7 C 0.433(2) 0.2770(9) 0.8340(10) 0.025(4) Uani 1 1 d . . . . .
H15 H 0.384042 0.240751 0.848116 0.030 Uiso 1 1 calc R U . . .
C8 C 0.460(2) 0.3699(9) 0.7993(9) 0.026(5) Uani 1 1 d . . . . .
H16 H 0.440448 0.410098 0.785291 0.031 Uiso 1 1 calc R U . . .
N13 N 1.603(2) 0.3495(10) 0.4583(10) 0.041(5) Uani 1 1 d . . . . .
H17 H 1.692749 0.367393 0.450308 0.050 Uiso 1 1 calc R U . . .
N14 N 1.590(2) 0.2924(9) 0.4785(9) 0.040(5) Uani 1 1 d . . . . .
N15 N 1.353(2) 0.3356(9) 0.4670(9) 0.040(5) Uani 1 1 d . . . . .
H18 H 1.250890 0.340761 0.467476 0.049 Uiso 1 1 calc R U . . .
C9 C 1.433(2) 0.2824(10) 0.4824(10) 0.032(5) Uani 1 1 d . . . . .
H19 H 1.385091 0.245041 0.493731 0.038 Uiso 1 1 calc R U . . .
C10 C 1.459(3) 0.3768(11) 0.4517(10) 0.037(5) Uani 1 1 d . . . . .
H20 H 1.439248 0.417260 0.438613 0.044 Uiso 1 1 calc R U . . .
N16 N 1.603(2) 0.6446(9) 0.4718(8) 0.035(5) Uani 1 1 d . . . . .
H21 H 1.694648 0.627407 0.465773 0.042 Uiso 1 1 calc R U . . .
N17 N 1.586(2) 0.7055(9) 0.4886(9) 0.041(5) Uani 1 1 d . . . . .
N18 N 1.353(2) 0.6582(9) 0.4785(8) 0.036(5) Uani 1 1 d . . . . .
H22 H 1.251023 0.652780 0.478932 0.043 Uiso 1 1 calc R U . . .
C11 C 1.431(3) 0.7102(11) 0.4903(11) 0.051(7) Uani 1 1 d . . . . .
H23 H 1.377988 0.747402 0.499060 0.061 Uiso 1 1 calc R U . . .
C12 C 1.467(2) 0.6147(10) 0.4654(9) 0.032(5) Uani 1 1 d . . . . .
H24 H 1.451260 0.573286 0.454562 0.038 Uiso 1 1 calc R U . . .

loop_
_atom_site_aniso_label
_atom_site_aniso_U_11
_atom_site_aniso_U_22
_atom_site_aniso_U_33
_atom_site_aniso_U_23
_atom_site_aniso_U_13
_atom_site_aniso_U_12
Pb1 0.0119(3) 0.0189(3) 0.0147(3) 0.0005(2) -0.0008(4) 0.0004(4)
Pb2 0.0126(3) 0.0289(3) 0.0159(4) -0.0016(3) -0.0001(4) -0.0002(5)
Pb3 0.0130(4) 0.0430(4) 0.0185(4) 0.0020(3) 0.0002(3) -0.0001(4)
Cl1 0.016(2) 0.023(2) 0.046(3) 0.0026(17) -0.001(2) 0.0010(18)
Cl2 0.016(2) 0.021(2) 0.073(4) -0.008(2) 0.000(2) 0.0004(18)
Cl3 0.024(2) 0.052(3) 0.024(3) 0.000(2) -0.011(2) -0.002(2)
Cl4 0.022(2) 0.042(3) 0.014(3) 0.0014(19) 0.0071(18) 0.002(2)
Cl5 0.024(2) 0.055(3) 0.026(3) 0.000(2) -0.004(2) 0.001(2)
Cl6 0.024(2) 0.044(3) 0.030(3) 0.002(2) 0.0098(19) 0.002(2)
Cl7 0.017(2) 0.029(2) 0.041(3) -0.0063(17) -0.001(2) -0.005(2)
Cl8 0.020(2) 0.027(2) 0.048(3) 0.0065(19) 0.001(2) 0.000(2)
Cl9 0.024(3) 0.076(4) 0.025(3) -0.005(2) -0.007(2) -0.002(2)
Cl10 0.027(3) 0.073(4) 0.038(3) -0.005(3) 0.013(2) 0.001(2)
Cl11 0.018(2) 0.042(3) 0.037(3) -0.0039(19) 0.002(2) 0.002(2)
Cl12 0.015(2) 0.038(2) 0.043(3) 0.0091(19) -0.003(2) -0.0002(19)
N1 0.027(8) 0.020(9) 0.042(11) 0.001(7) -0.003(7) -0.008(6)
N2 0.029(9) 0.018(10) 0.074(14) 0.003(9) -0.004(8) -0.003(7)
N3 0.019(8) 0.047(12) 0.038(11) 0.004(8) 0.002(7) 0.008(7)
C1 0.010(8) 0.038(13) 0.045(13) 0.003(9) 0.000(8) 0.003(7)
C2 0.029(10) 0.033(11) 0.034(12) -0.002(8) -0.001(8) -0.001(8)
N4 0.020(9) 0.044(12) 0.050(12) -0.002(9) 0.000(8) 0.009(8)
N5 0.020(8) 0.031(10) 0.049(11) 0.004(8) -0.006(7) -0.004(7)
N6 0.014(7) 0.034(10) 0.043(11) -0.013(7) 0.004(7) -0.006(6)
C3 0.029(10) 0.019(11) 0.049(13) -0.003(9) -0.004(9) 0.001(7)
C4 0.036(12) 0.038(12) 0.041(13) -0.004(9) -0.009(9) -0.008(9)
N7 0.023(8) 0.032(10) 0.029(10) -0.007(7) 0.003(7) 0.003(7)
N8 0.017(9) 0.058(13) 0.025(10) -0.006(8) 0.002(7) -0.003(8)
N9 0.013(8) 0.045(11) 0.032(10) -0.008(8) 0.004(7) -0.009(7)
C5 0.038(12) 0.019(12) 0.061(16) 0.007(10) 0.002(10) 0.016(8)
C6 0.032(11) 0.031(10) 0.022(10) -0.014(7) 0.011(8) -0.020(8)
N10 0.021(9) 0.039(12) 0.042(11) -0.001(9) 0.005(7) -0.001(7)
N11 0.029(9) 0.030(11) 0.057(13) 0.001(9) -0.002(8) 0.001(7)
N12 0.022(8) 0.036(11) 0.043(11) 0.006(8) 0.009(7) 0.008(7)
C7 0.009(7) 0.026(11) 0.041(12) 0.001(8) 0.001(7) 0.001(6)
C8 0.027(10) 0.023(9) 0.027(10) 0.009(7) 0.000(7) -0.004(7)
N13 0.024(9) 0.055(14) 0.045(12) -0.012(10) 0.010(8) 0.003(8)
N14 0.027(9) 0.024(10) 0.068(14) -0.015(9) 0.001(8) -0.002(7)
N15 0.019(8) 0.064(14) 0.038(11) -0.017(9) 0.004(7) 0.005(8)
C9 0.018(8) 0.033(12) 0.043(12) -0.016(8) 0.009(7) 0.000(7)
C10 0.029(11) 0.056(14) 0.026(11) -0.003(9) 0.003(8) 0.003(9)
N16 0.015(8) 0.063(13) 0.027(10) 0.008(8) 0.003(6) -0.004(7)
N17 0.019(8) 0.047(13) 0.056(12) 0.016(9) 0.004(7) -0.002(7)
N18 0.015(7) 0.057(13) 0.037(11) 0.017(8) -0.009(7) -0.008(7)
C11 0.038(12) 0.045(15) 0.069(17) 0.028(12) 0.005(10) 0.013(10)
C12 0.023(10) 0.044(12) 0.028(10) -0.005(8) 0.005(7) -0.011(8)

loop_
_atom_type_symbol
_atom_type_description
_atom_type_scat_dispersion_real
_atom_type_scat_dispersion_imag
_atom_type_scat_source
Pb Pb -3.3944 10.1111 'International Tables Vol C Tables 4.2.6.8 and 6.1.1.4'
Cl Cl 0.1484 0.1585 'International Tables Vol C Tables 4.2.6.8 and 6.1.1.4'
N N 0.0061 0.0033 'International Tables Vol C Tables 4.2.6.8 and 6.1.1.4'
C C 0.0033 0.0016 'International Tables Vol C Tables 4.2.6.8 and 6.1.1.4'
H H 0.0000 0.0000 'International Tables Vol C Tables 4.2.6.8 and 6.1.1.4'

loop_
_geom_angle_atom_site_label_1
_geom_angle_atom_site_label_2
_geom_angle_atom_site_label_3
_geom_angle
_geom_angle_site_symmetry_1
_geom_angle_site_symmetry_3
_geom_angle_publ_flag
Cl4 Pb1 Cl3 85.15(17) . . ?
Cl4 Pb1 Cl2 90.45(15) . . ?
Cl3 Pb1 Cl2 88.63(16) . . ?
Cl4 Pb1 Cl1 91.35(15) . . ?
Cl3 Pb1 Cl1 88.98(15) . . ?
Cl2 Pb1 Cl1 176.88(15) . . ?
Cl4 Pb1 Cl6 170.15(15) . . ?
Cl3 Pb1 Cl6 85.0(2) . . ?
Cl2 Pb1 Cl6 88.59(15) . . ?
Cl1 Pb1 Cl6 89.20(15) . . ?
Cl4 Pb1 Cl5 81.5(2) . 1_455 ?
Cl3 Pb1 Cl5 166.60(17) . 1_455 ?
Cl2 Pb1 Cl5 92.67(16) . 1_455 ?
Cl1 Pb1 Cl5 90.12(15) . 1_455 ?
Cl6 Pb1 Cl5 108.33(18) . 1_455 ?
Cl9 Pb2 Cl10 85.05(18) . . ?
Cl9 Pb2 Cl8 91.11(16) . . ?
Cl10 Pb2 Cl8 90.13(17) . . ?
Cl9 Pb2 Cl7 90.22(17) . . ?
Cl10 Pb2 Cl7 87.16(16) . . ?
Cl8 Pb2 Cl7 176.86(16) . . ?
Cl9 Pb2 Cl4 81.3(2) . . ?
Cl10 Pb2 Cl4 166.17(17) . . ?
Cl8 Pb2 Cl4 92.28(15) . . ?
Cl7 Pb2 Cl4 90.73(15) . . ?
Cl9 Pb2 Cl3 170.23(17) . 1_455 ?
Cl10 Pb2 Cl3 85.2(2) . 1_455 ?
Cl8 Pb2 Cl3 89.37(16) . 1_455 ?
Cl7 Pb2 Cl3 88.83(15) . 1_455 ?
Cl4 Pb2 Cl3 108.44(17) . 1_455 ?
Cl5 Pb3 Cl6 85.05(18) . . ?
Cl5 Pb3 Cl11 89.56(16) . . ?
Cl6 Pb3 Cl11 87.75(15) . . ?
Cl5 Pb3 Cl9 81.0(2) . 2_664 ?
Cl6 Pb3 Cl9 166.06(17) . 2_664 ?
Cl11 Pb3 Cl9 92.13(16) . 2_664 ?
Cl5 Pb3 Cl10 170.61(17) . 2_564 ?
Cl6 Pb3 Cl10 85.6(2) . 2_564 ?
Cl11 Pb3 Cl10 89.04(16) . 2_564 ?
Cl9 Pb3 Cl10 108.33(18) 2_664 2_564 ?
Cl5 Pb3 Cl12 92.24(15) . . ?
Cl6 Pb3 Cl12 90.47(16) . . ?
Cl11 Pb3 Cl12 177.35(14) . . ?
Cl9 Pb3 Cl12 90.07(17) 2_664 . ?
Cl10 Pb3 Cl12 88.87(16) 2_564 . ?
Pb1 Cl3 Pb2 147.6(2) . 1_655 ?
Pb1 Cl4 Pb2 170.6(2) . . ?
Pb3 Cl5 Pb1 170.1(2) . 1_655 ?
Pb3 Cl6 Pb1 147.0(2) . . ?
Pb2 Cl9 Pb3 171.0(2) . 2_665 ?
Pb2 Cl10 Pb3 147.7(2) . 2_565 ?
C2 N1 N2 113.5(17) . . ?
C1 N2 N1 102.4(18) . . ?
C2 N3 C1 108.0(18) . . ?
N2 C1 N3 112(2) . . ?
N3 C2 N1 104.4(18) . . ?
C4 N4 N5 111.3(18) . . ?
C3 N5 N4 101.3(18) . . ?
C3 N6 C4 104.7(18) . . ?
N5 C3 N6 114(2) . . ?
N4 C4 N6 109(2) . . ?
C6 N7 N8 112.9(17) . . ?
C5 N8 N7 101.3(19) . . ?
C5 N9 C6 105.5(17) . . ?
N8 C5 N9 114(2) . . ?
N7 C6 N9 106.0(17) . . ?
N11 N10 C8 112.2(18) . . ?
C7 N11 N10 104.2(19) . . ?
C8 N12 C7 107.6(18) . . ?
N11 C7 N12 110(2) . . ?
N12 C8 N10 106.1(17) . . ?
N14 N13 C10 111.9(19) . . ?
N13 N14 C9 104.8(19) . . ?
C10 N15 C9 107.9(18) . . ?
N14 C9 N15 109(2) . . ?
N15 C10 N13 106(2) . . ?
C12 N16 N17 114.3(18) . . ?
C11 N17 N16 100(2) . . ?
C11 N18 C12 106.7(18) . . ?
N17 C11 N18 115(2) . . ?
N16 C12 N18 103.9(17) . . ?

loop_
_geom_bond_atom_site_label_1
_geom_bond_atom_site_label_2
_geom_bond_distance
_geom_bond_site_symmetry_2
_geom_bond_publ_flag
Pb1 Cl4 2.790(5) . ?
Pb1 Cl3 2.815(5) . ?
Pb1 Cl2 2.846(5) . ?
Pb1 Cl1 2.879(5) . ?
Pb1 Cl6 2.883(5) . ?
Pb1 Cl5 2.885(6) 1_455 ?
Pb2 Cl9 2.802(6) . ?
Pb2 Cl10 2.812(6) . ?
Pb2 Cl8 2.860(5) . ?
Pb2 Cl7 2.876(5) . ?
Pb2 Cl4 2.877(5) . ?
Pb2 Cl3 2.878(5) 1_455 ?
Pb3 Cl5 2.794(6) . ?
Pb3 Cl6 2.813(5) . ?
Pb3 Cl11 2.848(5) . ?
Pb3 Cl9 2.876(6) 2_664 ?
Pb3 Cl10 2.877(6) 2_564 ?
Pb3 Cl12 2.888(5) . ?
N1 C2 1.34(3) . ?
N1 N2 1.38(2) . ?
N2 C1 1.31(2) . ?
N3 C2 1.34(3) . ?
N3 C1 1.38(3) . ?
N4 C4 1.27(3) . ?
N4 N5 1.42(2) . ?
N5 C3 1.30(2) . ?
N6 C3 1.35(3) . ?
N6 C4 1.35(3) . ?
N7 C6 1.29(2) . ?
N7 N8 1.38(2) . ?
N8 C5 1.28(3) . ?
N9 C5 1.34(3) . ?
N9 C6 1.34(3) . ?
N10 N11 1.32(2) . ?
N10 C8 1.34(3) . ?
N11 C7 1.32(2) . ?
N12 C8 1.30(2) . ?
N12 C7 1.36(3) . ?
N13 N14 1.31(3) . ?
N13 C10 1.34(3) . ?
N14 C9 1.32(2) . ?
N15 C10 1.29(3) . ?
N15 C9 1.36(3) . ?
N16 C12 1.31(2) . ?
N16 N17 1.37(2) . ?
N17 C11 1.30(3) . ?
N18 C11 1.31(3) . ?
N18 C12 1.36(3) . ?

loop_
_geom_hbond_atom_site_label_D
_geom_hbond_atom_site_label_H
_geom_hbond_atom_site_label_A
_geom_hbond_distance_DH
_geom_hbond_distance_HA
_geom_hbond_distance_DA
_geom_hbond_angle_DHA
_geom_hbond_site_symmetry_A
_geom_hbond_publ_flag
N1 H1 Cl1 0.86 2.40 3.174(18) 149.4 . yes
N3 H2 Cl1 0.86 2.28 3.133(18) 174.1 1_655 yes
N4 H5 Cl2 0.86 2.44 3.182(19) 144.9 1_455 yes
N4 H5 Cl6 0.86 2.93 3.44(2) 119.1 1_455 yes
N6 H6 Cl2 0.86 2.29 3.137(17) 170.5 . yes
N7 H9 Cl7 0.86 2.43 3.194(18) 148.8 1_655 yes
N10 H13 Cl3 0.86 3.02 3.50(2) 117.7 . yes
N10 H13 Cl8 0.86 2.43 3.188(19) 147.3 1_655 yes
N12 H14 Cl8 0.86 2.28 3.133(18) 172.7 . yes
N13 H17 Cl10 0.86 3.04 3.53(2) 117.7 2_664 yes
N13 H17 Cl11 0.86 2.43 3.194(19) 148.4 1_655 yes
N15 H18 Cl11 0.86 2.29 3.145(18) 170.1 . yes
N16 H21 Cl12 0.86 2.40 3.180(17) 150.2 1_655 yes
N18 H22 Cl12 0.86 2.28 3.140(17) 173.4 . yes
